data_4079303
loop_
_publ_author_name
'Reyna-Madrigal, Amira'
'Moreno-Gurrola, Anabel'
'Perez-Camacho, Odilia'
'Navarro-Clemente, M. Elena'
'Ju\'arez-Saavedra, Patricia'
'Leyva-Ramirez, Marco A.'
'Arif, Atta M.'
'Ernst, Richard D.'
'Paz-Sandoval, M. Angeles'

_publ_section_title
;
 Half-Sandwich Ruthenium-Phosphine Complexes with Pentadienyl and Oxo- and
 Azapentadienyl Ligands
;
_journal_issue 20
_journal_name_full Organometallics
_journal_page_first 7125
_journal_paper_doi 10.1021/om300657z
_journal_volume 31
_journal_year 2012
_chemical_compound_source 'synthesis as described'
_chemical_formula_moiety 'C42 H39 Cl1 O1 P2 Ru1'
_chemical_formula_sum 'C42 H40 O P2 Ru'
_chemical_formula_weight 723.75
_chemical_name_common 'Compound 13'
_chemical_name_systematic
;
 ?
;
_space_group_IT_number 14
_symmetry_cell_setting monoclinic
_symmetry_Int_Tables_number 14
_symmetry_space_group_name_Hall '-P 2ybc'
_symmetry_space_group_name_H-M 'P 1 21/c 1'
_atom_sites_solution_hydrogens geom
_atom_sites_solution_primary direct
_atom_sites_solution_secondary difmap
_audit_conform_dict_location ftp://ftp.iucr.org/pub/cif_core.dic
_audit_conform_dict_name cif_core.dic
_audit_conform_dict_version 2.4
_audit_creation_date 2012-04-13T12:08:15-00:00
_audit_creation_method 'WinGX routine CIF_UPDATE'
_cell_angle_alpha 90
_cell_angle_beta 102.8860(10)
_cell_angle_gamma 90
_cell_formula_units_Z 4
_cell_length_a 14.6304(2)
_cell_length_b 10.2836(2)
_cell_length_c 23.7864(5)
_cell_measurement_reflns_used 600
_cell_measurement_temperature 198(2)
_cell_measurement_theta_max 14
_cell_measurement_theta_min 1
_cell_measurement_wavelength 0.71073
_cell_volume 3488.61(11)
_computing_cell_refinement 'HKL Scalepack (Otwinowski & Minor 1997)'
_computing_data_collection 'Collect (Nonius BV, 1997-2000)'
_computing_data_reduction 'HKL Denzo and Scalepack (Otwinowski & Minor 1997)'
_computing_molecular_graphics 'Ortep-3 for Windows (Farrugia, 1997)'
_computing_publication_material 'WinGX publication routines (Farrugia, 1999)'
_computing_structure_refinement 'SHELXL-97 (Sheldrick, 2008)'
_computing_structure_solution 'SHELXS-97 (Sheldrick, 2008)'
_diffrn_ambient_temperature 198(2)
_diffrn_detector 'CCD plate'
_diffrn_detector_area_resol_mean 9
_diffrn_measured_fraction_theta_full 0.993
_diffrn_measured_fraction_theta_max 0.993
_diffrn_measurement_device '95mm CCD camera on \k-goniostat'
_diffrn_measurement_device_type KappaCCD
_diffrn_measurement_method 'CCD rotation images, thick slices'
_diffrn_orient_matrix_type 'by Nonius Collect from scalepack cell'
_diffrn_orient_matrix_UB_11 -0.377715E-1
_diffrn_orient_matrix_UB_12 0.409504E-1
_diffrn_orient_matrix_UB_13 0.254963E-1
_diffrn_orient_matrix_UB_21 -0.226163E-1
_diffrn_orient_matrix_UB_22 0.677817E-1
_diffrn_orient_matrix_UB_23 -0.300247E-1
_diffrn_orient_matrix_UB_31 -0.545726E-1
_diffrn_orient_matrix_UB_32 -0.564336E-1
_diffrn_orient_matrix_UB_33 -0.175612E-1
_diffrn_radiation_monochromator graphite
_diffrn_radiation_probe x-ray
_diffrn_radiation_type MoK\a
_diffrn_radiation_wavelength 0.71073
_diffrn_reflns_av_R_equivalents 0.0507
_diffrn_reflns_av_unetI/netI 0.0689
_diffrn_reflns_limit_h_max 18
_diffrn_reflns_limit_h_min -18
_diffrn_reflns_limit_k_max 13
_diffrn_reflns_limit_k_min -13
_diffrn_reflns_limit_l_max 27
_diffrn_reflns_limit_l_min -30
_diffrn_reflns_number 24205
_diffrn_reflns_theta_full 27.49
_diffrn_reflns_theta_max 27.49
_diffrn_reflns_theta_min 3.43
_diffrn_source 'Enraf Nonius FR590'
_exptl_absorpt_coefficient_mu 0.573
_exptl_absorpt_correction_T_max 0.9035
_exptl_absorpt_correction_T_min 0.859
_exptl_absorpt_correction_type multi-scan
_exptl_absorpt_process_details
;
        [c.f. r.h. blessing, acta cryst. (1995), a51, 33-38]
;
_exptl_crystal_colour yellow-green
_exptl_crystal_density_diffrn 1.378
_exptl_crystal_density_method 'not measured'
_exptl_crystal_description prism
_exptl_crystal_F_000 1496
_exptl_crystal_size_max 0.25
_exptl_crystal_size_mid 0.25
_exptl_crystal_size_min 0.12
_refine_diff_density_max 0.466
_refine_diff_density_min -0.435
_refine_diff_density_rms 0.078
_refine_ls_extinction_coef 0.00058(17)
_refine_ls_extinction_expression Fc^*^=kFc[1+0.001xFc^2^\l^3^/sin(2\q)]^-1/4^
_refine_ls_extinction_method SHELXL
_refine_ls_goodness_of_fit_ref 1.012
_refine_ls_hydrogen_treatment mixed
_refine_ls_matrix_type full
_refine_ls_number_parameters 554
_refine_ls_number_reflns 7946
_refine_ls_number_restraints 0
_refine_ls_restrained_S_all 1.012
_refine_ls_R_factor_all 0.0729
_refine_ls_R_factor_gt 0.0402
_refine_ls_shift/su_max 0.001
_refine_ls_shift/su_mean 0
_refine_ls_structure_factor_coef Fsqd
_refine_ls_weighting_details 'calc w=1/[\s^2^(Fo^2^)+(0.0188P)^2^+2.1171P] where P=(Fo^2^+2Fc^2^)/3'
_refine_ls_weighting_scheme calc
_refine_ls_wR_factor_gt 0.067
_refine_ls_wR_factor_ref 0.0759
_reflns_number_gt 5726
_reflns_number_total 7946
_reflns_threshold_expression >2\s(I)
_cod_data_source_file om300657z_si_011.cif
_cod_data_source_block apana002
_cod_original_sg_symbol_H-M P21/c
_cod_database_code 4079303

loop_
_symmetry_equiv_pos_as_xyz
'x, y, z'
'-x, y+1/2, -z+1/2'
'-x, -y, -z'
'x, -y-1/2, z-1/2'

loop_
_atom_site_label
_atom_site_type_symbol
_atom_site_fract_x
_atom_site_fract_y
_atom_site_fract_z
_atom_site_U_iso_or_equiv
_atom_site_adp_type
_atom_site_occupancy
_atom_site_symmetry_multiplicity
_atom_site_calc_flag
_atom_site_refinement_flags
C1 C 0.5555(2) 0.4256(3) 0.34589(16) 0.0402(8) Uani 1 1 d .
C2 C 0.53894(19) 0.4640(3) 0.28807(15) 0.0398(8) Uani 1 1 d .
C3 C 0.5954(2) 0.4182(3) 0.25060(15) 0.0393(7) Uani 1 1 d .
C4 C 0.6765(2) 0.3375(2) 0.26753(14) 0.0346(7) Uani 1 1 d .
C5 C 0.7284(2) 0.2948(3) 0.22232(15) 0.0499(9) Uani 1 1 d .
H5A H 0.7199 0.2011 0.2157 0.075 Uiso 1 1 calc R
H5B H 0.7953 0.3142 0.2357 0.075 Uiso 1 1 calc R
H5C H 0.7035 0.3415 0.1862 0.075 Uiso 1 1 calc R
C6 C 0.4641(2) 0.5637(3) 0.26522(19) 0.0680(12) Uani 1 1 d .
H6A H 0.4619 0.6279 0.2954 0.102 Uiso 1 1 calc R
H6B H 0.4031 0.5204 0.2537 0.102 Uiso 1 1 calc R
H6C H 0.4787 0.6077 0.2317 0.102 Uiso 1 1 calc R
C7 C 0.76421(18) 0.6335(2) 0.21294(12) 0.0265(6) Uani 1 1 d .
C8 C 0.8123(2) 0.5810(3) 0.17383(13) 0.0316(6) Uani 1 1 d .
C9 C 0.7776(2) 0.5939(3) 0.11478(14) 0.0394(7) Uani 1 1 d .
C10 C 0.6952(2) 0.6576(3) 0.09372(15) 0.0452(8) Uani 1 1 d .
C11 C 0.6461(3) 0.7089(3) 0.13147(15) 0.0466(9) Uani 1 1 d .
C12 C 0.6800(2) 0.6958(3) 0.19015(14) 0.0376(7) Uani 1 1 d .
C13 C 0.91605(17) 0.5322(2) 0.30132(11) 0.0254(6) Uani 1 1 d .
C14 C 0.98972(19) 0.5804(3) 0.27893(12) 0.0311(6) Uani 1 1 d .
C15 C 1.0743(2) 0.5156(3) 0.28791(14) 0.0378(7) Uani 1 1 d .
C16 C 1.0873(2) 0.4030(3) 0.32010(15) 0.0405(8) Uani 1 1 d .
C17 C 1.0157(2) 0.3535(3) 0.34239(15) 0.0408(8) Uani 1 1 d .
C18 C 0.9300(2) 0.4168(2) 0.33270(13) 0.0313(7) Uani 1 1 d .
C19 C 0.83524(18) 0.7816(2) 0.31625(11) 0.0252(6) Uani 1 1 d .
C20 C 0.9253(2) 0.8181(3) 0.34408(13) 0.0319(7) Uani 1 1 d .
C21 C 0.9442(3) 0.9448(3) 0.36343(14) 0.0432(8) Uani 1 1 d .
C22 C 0.8746(2) 1.0366(3) 0.35580(14) 0.0438(8) Uani 1 1 d .
C23 C 0.7850(3) 1.0019(3) 0.32886(14) 0.0410(8) Uani 1 1 d .
C24 C 0.7652(2) 0.8764(2) 0.30951(14) 0.0334(7) Uani 1 1 d .
C25 C 0.73554(18) 0.4546(2) 0.47481(12) 0.0288(6) Uani 1 1 d .
C26 C 0.7358(2) 0.3251(3) 0.45810(15) 0.0348(7) Uani 1 1 d .
C27 C 0.7499(2) 0.2265(3) 0.49888(16) 0.0433(8) Uani 1 1 d .
C28 C 0.7637(2) 0.2552(3) 0.55642(17) 0.0504(9) Uani 1 1 d .
C29 C 0.7654(2) 0.3828(4) 0.57382(17) 0.0520(9) Uani 1 1 d .
C30 C 0.7518(2) 0.4824(3) 0.53330(14) 0.0400(7) Uani 1 1 d .
C31 C 0.62648(18) 0.6871(2) 0.43755(12) 0.0284(6) Uani 1 1 d .
C32 C 0.5660(2) 0.6440(3) 0.47072(14) 0.0369(7) Uani 1 1 d .
C33 C 0.4925(2) 0.7221(3) 0.47902(17) 0.0500(9) Uani 1 1 d .
C34 C 0.4794(2) 0.8430(3) 0.45490(17) 0.0515(10) Uani 1 1 d .
C35 C 0.5387(2) 0.8873(3) 0.42136(16) 0.0485(9) Uani 1 1 d .
C36 C 0.6112(2) 0.8095(3) 0.41248(14) 0.0389(7) Uani 1 1 d .
C37 C 0.82794(18) 0.6767(2) 0.45155(11) 0.0263(6) Uani 1 1 d .
C38 C 0.91254(19) 0.6134(3) 0.45171(13) 0.0319(7) Uani 1 1 d .
C39 C 0.9975(2) 0.6703(3) 0.47678(14) 0.0398(8) Uani 1 1 d .
C40 C 0.9996(3) 0.7908(3) 0.50174(15) 0.0442(8) Uani 1 1 d .
C41 C 0.9177(2) 0.8556(3) 0.50123(15) 0.0442(8) Uani 1 1 d .
C42 C 0.8319(2) 0.7985(3) 0.47679(13) 0.0364(7) Uani 1 1 d .
O1 O 0.70651(13) 0.29805(16) 0.31914(9) 0.0341(5) Uani 1 1 d .
P1 P 0.80184(5) 0.61367(6) 0.29221(3) 0.02312(16) Uani 1 1 d .
P2 P 0.72038(5) 0.58494(6) 0.42020(3) 0.02417(16) Uani 1 1 d .
Ru1 Ru 0.683271(14) 0.519466(18) 0.326601(10) 0.02282(8) Uani 1 1 d .
H1 H 0.6504(18) 0.661(2) 0.3187(12) 0.036(7) Uiso 1 1 d .
H1A H 0.5812(17) 0.342(3) 0.3589(11) 0.025(7) Uiso 1 1 d .
H1B H 0.521(2) 0.468(3) 0.3678(13) 0.044(9) Uiso 1 1 d .
H3 H 0.584(2) 0.451(3) 0.2111(14) 0.043(9) Uiso 1 1 d .
H8 H 0.8666(19) 0.536(2) 0.1867(12) 0.031(8) Uiso 1 1 d .
H9 H 0.813(2) 0.555(3) 0.0912(13) 0.039(8) Uiso 1 1 d .
H10 H 0.671(2) 0.667(3) 0.0554(15) 0.051(10) Uiso 1 1 d .
H11 H 0.593(2) 0.747(3) 0.1196(14) 0.050(10) Uiso 1 1 d .
H12 H 0.646(2) 0.726(3) 0.2144(13) 0.041(9) Uiso 1 1 d .
H14 H 0.9841(18) 0.658(3) 0.2587(12) 0.031(7) Uiso 1 1 d .
H16 H 1.144(2) 0.363(3) 0.3267(13) 0.044(9) Uiso 1 1 d .
H17 H 1.027(2) 0.280(3) 0.3662(15) 0.062(10) Uiso 1 1 d .
H18 H 0.8781(19) 0.381(2) 0.3465(12) 0.032(7) Uiso 1 1 d .
H20 H 0.9735(19) 0.759(3) 0.3505(12) 0.031(8) Uiso 1 1 d .
H21 H 1.001(2) 0.965(3) 0.3828(14) 0.047(9) Uiso 1 1 d .
H22 H 0.887(2) 1.124(3) 0.3713(14) 0.054(9) Uiso 1 1 d .
H23 H 0.740(2) 1.059(3) 0.3244(13) 0.039(9) Uiso 1 1 d .
H24 H 0.709(2) 0.858(3) 0.2958(13) 0.033(8) Uiso 1 1 d .
H25 H 1.122(2) 0.547(3) 0.2727(13) 0.046(9) Uiso 1 1 d .
H26 H 0.7267(17) 0.305(2) 0.4197(11) 0.018(7) Uiso 1 1 d .
H27 H 0.747(2) 0.146(3) 0.4850(14) 0.051(10) Uiso 1 1 d .
H28 H 0.776(2) 0.188(3) 0.5849(15) 0.055(10) Uiso 1 1 d .
H29 H 0.775(2) 0.401(3) 0.6121(15) 0.045(9) Uiso 1 1 d .
H30 H 0.755(2) 0.567(3) 0.5448(13) 0.042(9) Uiso 1 1 d .
H32 H 0.5759(19) 0.564(3) 0.4888(12) 0.036(8) Uiso 1 1 d .
H33 H 0.449(2) 0.693(3) 0.4996(14) 0.057(10) Uiso 1 1 d .
H34 H 0.430(2) 0.892(3) 0.4610(14) 0.051(9) Uiso 1 1 d .
H35 H 0.532(2) 0.971(3) 0.4063(13) 0.041(8) Uiso 1 1 d .
H36 H 0.6470(18) 0.841(2) 0.3884(12) 0.024(7) Uiso 1 1 d .
H38 H 0.9111(19) 0.528(3) 0.4370(13) 0.041(8) Uiso 1 1 d .
H39 H 1.051(2) 0.629(3) 0.4756(13) 0.046(9) Uiso 1 1 d .
H40 H 1.053(2) 0.830(3) 0.5160(14) 0.050(10) Uiso 1 1 d .
H41 H 0.918(2) 0.934(3) 0.5185(14) 0.054(10) Uiso 1 1 d .
H42 H 0.780(2) 0.839(3) 0.4766(13) 0.038(9) Uiso 1 1 d .

loop_
_atom_site_aniso_label
_atom_site_aniso_U_11
_atom_site_aniso_U_22
_atom_site_aniso_U_33
_atom_site_aniso_U_23
_atom_site_aniso_U_13
_atom_site_aniso_U_12
C1 0.0273(16) 0.0298(16) 0.066(3) -0.0101(17) 0.0151(17) -0.0056(13)
C2 0.0256(15) 0.0268(14) 0.061(2) -0.0088(15) -0.0029(15) -0.0055(12)
C3 0.0426(19) 0.0277(15) 0.043(2) -0.0062(15) -0.0006(16) -0.0076(13)
C4 0.0422(18) 0.0169(12) 0.045(2) -0.0077(13) 0.0101(16) -0.0091(12)
C5 0.064(2) 0.0362(17) 0.054(2) -0.0145(16) 0.0241(19) -0.0081(15)
C6 0.0338(19) 0.049(2) 0.108(4) -0.007(2) -0.014(2) 0.0060(15)
C7 0.0289(15) 0.0233(13) 0.0267(16) 0.0023(11) 0.0049(13) -0.0024(11)
C8 0.0329(16) 0.0308(14) 0.0316(17) 0.0017(14) 0.0087(14) 0.0009(13)
C9 0.050(2) 0.0386(17) 0.0313(19) -0.0050(14) 0.0133(16) -0.0004(14)
C10 0.054(2) 0.052(2) 0.0254(19) 0.0049(16) 0.0015(17) 0.0049(16)
C11 0.044(2) 0.054(2) 0.038(2) 0.0045(16) 0.0010(17) 0.0162(16)
C12 0.0388(18) 0.0443(17) 0.0298(18) -0.0002(14) 0.0075(15) 0.0098(14)
C13 0.0249(14) 0.0238(13) 0.0273(15) -0.0026(12) 0.0054(12) 0.0018(10)
C14 0.0321(16) 0.0327(15) 0.0280(17) 0.0044(13) 0.0059(13) 0.0001(12)
C15 0.0293(16) 0.0478(18) 0.0380(18) -0.0074(15) 0.0113(14) -0.0032(14)
C16 0.0280(17) 0.0396(17) 0.052(2) -0.0089(15) 0.0043(16) 0.0104(13)
C17 0.0376(18) 0.0282(15) 0.054(2) 0.0049(15) 0.0050(16) 0.0085(13)
C18 0.0297(16) 0.0254(14) 0.0393(18) -0.0005(13) 0.0088(14) 0.0029(12)
C19 0.0301(15) 0.0229(13) 0.0230(15) 0.0045(11) 0.0067(12) -0.0030(11)
C20 0.0337(17) 0.0314(15) 0.0303(17) 0.0000(13) 0.0062(14) -0.0024(13)
C21 0.048(2) 0.0421(18) 0.0361(19) -0.0049(15) 0.0025(17) -0.0195(16)
C22 0.067(2) 0.0261(16) 0.040(2) -0.0044(14) 0.0148(17) -0.0116(15)
C23 0.057(2) 0.0235(16) 0.044(2) 0.0023(14) 0.0129(17) 0.0041(14)
C24 0.0348(18) 0.0231(14) 0.0404(19) -0.0003(13) 0.0038(15) -0.0032(12)
C25 0.0240(14) 0.0312(15) 0.0325(17) 0.0045(12) 0.0089(12) -0.0025(11)
C26 0.0322(17) 0.0341(16) 0.039(2) 0.0046(15) 0.0103(15) 0.0006(12)
C27 0.0391(19) 0.0338(17) 0.058(3) 0.0114(17) 0.0120(17) 0.0011(14)
C28 0.042(2) 0.050(2) 0.057(3) 0.0283(19) 0.0051(18) -0.0021(15)
C29 0.056(2) 0.063(2) 0.035(2) 0.0123(19) 0.0069(18) -0.0113(17)
C30 0.0422(18) 0.0389(17) 0.0374(19) 0.0023(16) 0.0055(15) -0.0069(14)
C31 0.0254(15) 0.0280(14) 0.0311(17) -0.0067(12) 0.0048(13) -0.0012(11)
C32 0.0289(16) 0.0335(16) 0.050(2) -0.0053(15) 0.0135(15) -0.0033(13)
C33 0.0354(19) 0.052(2) 0.069(3) -0.0109(19) 0.0234(19) -0.0029(15)
C34 0.0343(19) 0.051(2) 0.070(3) -0.0192(19) 0.0142(19) 0.0088(15)
C35 0.055(2) 0.0369(18) 0.053(2) 0.0005(17) 0.0114(18) 0.0143(16)
C36 0.0428(19) 0.0363(16) 0.040(2) -0.0026(14) 0.0149(16) 0.0066(14)
C37 0.0288(15) 0.0273(13) 0.0230(15) 0.0017(11) 0.0064(12) -0.0062(11)
C38 0.0311(16) 0.0303(15) 0.0331(17) 0.0062(13) 0.0045(14) 0.0000(12)
C39 0.0296(17) 0.0448(18) 0.043(2) 0.0131(16) 0.0046(15) -0.0013(14)
C40 0.0372(19) 0.057(2) 0.0355(18) 0.0009(16) 0.0024(15) -0.0200(16)
C41 0.046(2) 0.0436(18) 0.045(2) -0.0177(16) 0.0139(16) -0.0189(15)
C42 0.0388(19) 0.0353(16) 0.040(2) -0.0075(14) 0.0180(16) -0.0058(14)
O1 0.0396(12) 0.0206(9) 0.0430(14) -0.0005(9) 0.0115(10) 0.0011(8)
P1 0.0235(4) 0.0194(3) 0.0262(4) 0.0005(3) 0.0052(3) 0.0009(3)
P2 0.0228(4) 0.0218(3) 0.0285(4) -0.0002(3) 0.0070(3) -0.0009(3)
Ru1 0.02132(12) 0.01791(11) 0.02876(13) -0.00203(9) 0.00456(9) -0.00082(8)

loop_
_atom_type_symbol
_atom_type_description
_atom_type_scat_dispersion_real
_atom_type_scat_dispersion_imag
_atom_type_scat_source
C C 0.0033 0.0016 'International Tables Vol C Tables 4.2.6.8 and 6.1.1.4'
H H 0 0 'International Tables Vol C Tables 4.2.6.8 and 6.1.1.4'
O O 0.0106 0.006 'International Tables Vol C Tables 4.2.6.8 and 6.1.1.4'
P P 0.1023 0.0942 'International Tables Vol C Tables 4.2.6.8 and 6.1.1.4'
Ru Ru -1.2594 0.8363 'International Tables Vol C Tables 4.2.6.8 and 6.1.1.4'

loop_
_geom_angle_atom_site_label_1
_geom_angle_atom_site_label_2
_geom_angle_atom_site_label_3
_geom_angle
C2 C1 Ru1 69.33(17)
C2 C1 H1A 122.5(16)
Ru1 C1 H1A 99.6(15)
C2 C1 H1B 115.2(19)
Ru1 C1 H1B 120.3(18)
H1A C1 H1B 118(2)
C1 C2 C3 121.7(3)
C1 C2 C6 119.9(3)
C3 C2 C6 118.3(3)
C1 C2 Ru1 73.81(17)
C3 C2 Ru1 72.99(17)
C6 C2 Ru1 122.0(2)
C2 C3 C4 125.2(3)
C2 C3 Ru1 69.38(17)
C4 C3 Ru1 75.54(17)
C2 C3 H3 119.7(17)
C4 C3 H3 114.7(17)
Ru1 C3 H3 124.0(17)
O1 C4 C3 122.8(3)
O1 C4 C5 118.2(3)
C3 C4 C5 119.0(3)
O1 C4 Ru1 73.47(15)
C3 C4 Ru1 67.99(16)
C5 C4 Ru1 134.52(19)
C4 C5 H5A 109.5
C4 C5 H5B 109.5
H5A C5 H5B 109.5
C4 C5 H5C 109.5
H5A C5 H5C 109.5
H5B C5 H5C 109.5
C2 C6 H6A 109.5
C2 C6 H6B 109.5
H6A C6 H6B 109.5
C2 C6 H6C 109.5
H6A C6 H6C 109.5
H6B C6 H6C 109.5
C12 C7 C8 117.0(3)
C12 C7 P1 119.0(2)
C8 C7 P1 123.8(2)
C9 C8 C7 120.9(3)
C9 C8 H8 118.7(18)
C7 C8 H8 120.3(18)
C10 C9 C8 120.6(3)
C10 C9 H9 123.0(19)
C8 C9 H9 116.3(19)
C9 C10 C11 119.5(3)
C9 C10 H10 122(2)
C11 C10 H10 118(2)
C10 C11 C12 120.1(3)
C10 C11 H11 122(2)
C12 C11 H11 118(2)
C11 C12 C7 121.9(3)
C11 C12 H12 119.2(19)
C7 C12 H12 118.9(19)
C18 C13 C14 118.3(2)
C18 C13 P1 118.19(19)
C14 C13 P1 123.5(2)
C15 C14 C13 120.8(3)
C15 C14 H14 117.9(16)
C13 C14 H14 121.2(16)
C16 C15 C14 120.0(3)
C16 C15 H25 119.8(19)
C14 C15 H25 120.2(19)
C17 C16 C15 120.2(3)
C17 C16 H16 120.6(19)
C15 C16 H16 119.2(19)
C16 C17 C18 120.1(3)
C16 C17 H17 119(2)
C18 C17 H17 121(2)
C17 C18 C13 120.6(3)
C17 C18 H18 120.9(16)
C13 C18 H18 118.5(16)
C20 C19 C24 117.4(2)
C20 C19 P1 123.8(2)
C24 C19 P1 118.6(2)
C19 C20 C21 120.6(3)
C19 C20 H20 121.0(17)
C21 C20 H20 118.4(17)
C22 C21 C20 121.0(3)
C22 C21 H21 120(2)
C20 C21 H21 119(2)
C21 C22 C23 119.2(3)
C21 C22 H22 120.8(19)
C23 C22 H22 119.9(18)
C22 C23 C24 120.4(3)
C22 C23 H23 120(2)
C24 C23 H23 120(2)
C23 C24 C19 121.3(3)
C23 C24 H24 117.5(19)
C19 C24 H24 121.0(19)
C30 C25 C26 118.3(3)
C30 C25 P2 121.5(2)
C26 C25 P2 120.1(2)
C27 C26 C25 120.7(3)
C27 C26 H26 120.2(15)
C25 C26 H26 119.2(15)
C28 C27 C26 120.5(3)
C28 C27 H27 124(2)
C26 C27 H27 116(2)
C27 C28 C29 119.6(3)
C27 C28 H28 120.8(19)
C29 C28 H28 119(2)
C28 C29 C30 120.3(4)
C28 C29 H29 119.3(19)
C30 C29 H29 120(2)
C25 C30 C29 120.6(3)
C25 C30 H30 119(2)
C29 C30 H30 120(2)
C32 C31 C36 118.2(3)
C32 C31 P2 123.2(2)
C36 C31 P2 118.4(2)
C31 C32 C33 120.7(3)
C31 C32 H32 119.7(17)
C33 C32 H32 119.6(17)
C34 C33 C32 120.4(3)
C34 C33 H33 118(2)
C32 C33 H33 122(2)
C33 C34 C35 119.8(3)
C33 C34 H34 118.6(19)
C35 C34 H34 121.6(19)
C34 C35 C36 120.0(3)
C34 C35 H35 120.5(18)
C36 C35 H35 119.4(18)
C35 C36 C31 120.9(3)
C35 C36 H36 117.2(16)
C31 C36 H36 121.9(16)
C42 C37 C38 118.0(3)
C42 C37 P2 126.0(2)
C38 C37 P2 115.97(19)
C39 C38 C37 120.9(3)
C39 C38 H38 119.8(18)
C37 C38 H38 119.1(18)
C40 C39 C38 120.0(3)
C40 C39 H39 120(2)
C38 C39 H39 120(2)
C41 C40 C39 120.1(3)
C41 C40 H40 119(2)
C39 C40 H40 121(2)
C40 C41 C42 120.3(3)
C40 C41 H41 121(2)
C42 C41 H41 119(2)
C37 C42 C41 120.7(3)
C37 C42 H42 119(2)
C41 C42 H42 120.4(19)
C4 O1 Ru1 74.66(13)
C13 P1 C19 102.64(12)
C13 P1 C7 103.06(12)
C19 P1 C7 102.10(11)
C13 P1 Ru1 120.38(8)
C19 P1 Ru1 116.94(8)
C7 P1 Ru1 109.44(8)
C37 P2 C25 97.43(12)
C37 P2 C31 103.23(12)
C25 P2 C31 103.55(12)
C37 P2 Ru1 122.94(9)
C25 P2 Ru1 116.06(9)
C31 P2 Ru1 111.11(9)
C2 Ru1 C3 37.63(11)
C2 Ru1 C1 36.86(12)
C3 Ru1 C1 66.93(13)
C2 Ru1 P2 119.10(9)
C3 Ru1 P2 154.33(9)
C1 Ru1 P2 87.41(10)
C2 Ru1 P1 134.38(10)
C3 Ru1 P1 104.70(9)
C1 Ru1 P1 171.13(10)
P2 Ru1 P1 100.95(3)
C2 Ru1 O1 81.69(9)
C3 Ru1 O1 63.02(9)
C1 Ru1 O1 74.66(9)
P2 Ru1 O1 111.06(5)
P1 Ru1 O1 104.64(5)
C2 Ru1 C4 68.23(10)
C3 Ru1 C4 36.48(11)
C1 Ru1 C4 81.50(11)
P2 Ru1 C4 142.93(8)
P1 Ru1 C4 93.34(7)
O1 Ru1 C4 31.86(8)
C2 Ru1 H1 87.1(10)
C3 Ru1 H1 103.7(10)
C1 Ru1 H1 100.4(9)
P2 Ru1 H1 80.7(10)
P1 Ru1 H1 78.3(9)
O1 Ru1 H1 166.7(10)
C4 Ru1 H1 136.0(10)

loop_
_geom_bond_atom_site_label_1
_geom_bond_atom_site_label_2
_geom_bond_distance
C1 C2 1.399(5)
C1 Ru1 2.240(3)
C1 H1A 0.96(3)
C1 H1B 0.92(3)
C2 C3 1.423(4)
C2 C6 1.511(4)
C2 Ru1 2.182(3)
C3 C4 1.430(4)
C3 Ru1 2.229(3)
C3 H3 0.98(3)
C4 O1 1.275(3)
C4 C5 1.514(4)
C4 Ru1 2.329(3)
C5 H5A 0.98
C5 H5B 0.98
C5 H5C 0.98
C6 H6A 0.98
C6 H6B 0.98
C6 H6C 0.98
C7 C12 1.387(4)
C7 C8 1.394(4)
C7 P1 1.854(3)
C8 C9 1.389(4)
C8 H8 0.91(3)
C9 C10 1.366(4)
C9 H9 0.93(3)
C10 C11 1.374(5)
C10 H10 0.90(3)
C11 C12 1.380(4)
C11 H11 0.86(3)
C12 H12 0.90(3)
C13 C18 1.392(4)
C13 C14 1.395(4)
C13 P1 1.838(2)
C14 C15 1.380(4)
C14 H14 0.92(3)
C15 C16 1.377(4)
C15 H25 0.92(3)
C16 C17 1.374(4)
C16 H16 0.90(3)
C17 C18 1.385(4)
C17 H17 0.94(3)
C18 H18 0.97(3)
C19 C20 1.388(4)
C19 C24 1.397(4)
C19 P1 1.850(2)
C20 C21 1.389(4)
C20 H20 0.92(3)
C21 C22 1.370(5)
C21 H21 0.88(3)
C22 C23 1.372(5)
C22 H22 0.98(3)
C23 C24 1.380(4)
C23 H23 0.87(3)
C24 H24 0.84(3)
C25 C30 1.388(4)
C25 C26 1.389(4)
C25 P2 1.846(3)
C26 C27 1.386(4)
C26 H26 0.92(3)
C27 C28 1.370(5)
C27 H27 0.89(3)
C28 C29 1.375(5)
C28 H28 0.96(3)
C29 C30 1.390(4)
C29 H29 0.91(3)
C30 H30 0.91(3)
C31 C32 1.383(4)
C31 C36 1.390(4)
C31 P2 1.847(3)
C32 C33 1.391(4)
C32 H32 0.93(3)
C33 C34 1.365(5)
C33 H33 0.93(3)
C34 C35 1.380(5)
C34 H34 0.92(3)
C35 C36 1.383(4)
C35 H35 0.93(3)
C36 H36 0.92(3)
C37 C42 1.384(4)
C37 C38 1.398(4)
C37 P2 1.844(3)
C38 C39 1.383(4)
C38 H38 0.94(3)
C39 C40 1.371(5)
C39 H39 0.89(3)
C40 C41 1.369(5)
C40 H40 0.88(3)
C41 C42 1.390(4)
C41 H41 0.91(3)
C42 H42 0.87(3)
O1 Ru1 2.3148(16)
P1 Ru1 2.2913(7)
P2 Ru1 2.2728(8)
Ru1 H1 1.53(2)

loop_
_geom_torsion_atom_site_label_1
_geom_torsion_atom_site_label_2
_geom_torsion_atom_site_label_3
_geom_torsion_atom_site_label_4
_geom_torsion
Ru1 C1 C2 C3 57.5(2)
Ru1 C1 C2 C6 -118.0(3)
C1 C2 C3 C4 -4.2(4)
C6 C2 C3 C4 171.4(3)
Ru1 C2 C3 C4 53.7(3)
C1 C2 C3 Ru1 -57.9(2)
C6 C2 C3 Ru1 117.6(3)
C2 C3 C4 O1 0.0(4)
Ru1 C3 C4 O1 51.2(2)
C2 C3 C4 C5 179.0(3)
Ru1 C3 C4 C5 -129.8(2)
C2 C3 C4 Ru1 -51.2(2)
C12 C7 C8 C9 1.4(4)
P1 C7 C8 C9 176.7(2)
C7 C8 C9 C10 -0.4(4)
C8 C9 C10 C11 -0.3(5)
C9 C10 C11 C12 -0.1(5)
C10 C11 C12 C7 1.1(5)
C8 C7 C12 C11 -1.8(4)
P1 C7 C12 C11 -177.2(3)
C18 C13 C14 C15 -0.3(4)
P1 C13 C14 C15 179.1(2)
C13 C14 C15 C16 -1.1(4)
C14 C15 C16 C17 1.3(5)
C15 C16 C17 C18 -0.2(5)
C16 C17 C18 C13 -1.2(5)
C14 C13 C18 C17 1.4(4)
P1 C13 C18 C17 -178.0(2)
C24 C19 C20 C21 -1.0(4)
P1 C19 C20 C21 -176.8(2)
C19 C20 C21 C22 0.3(5)
C20 C21 C22 C23 0.4(5)
C21 C22 C23 C24 -0.2(5)
C22 C23 C24 C19 -0.5(5)
C20 C19 C24 C23 1.1(4)
P1 C19 C24 C23 177.1(2)
C30 C25 C26 C27 1.4(4)
P2 C25 C26 C27 178.1(2)
C25 C26 C27 C28 0.0(5)
C26 C27 C28 C29 -1.2(5)
C27 C28 C29 C30 1.0(5)
C26 C25 C30 C29 -1.6(4)
P2 C25 C30 C29 -178.3(2)
C28 C29 C30 C25 0.5(5)
C36 C31 C32 C33 -0.5(5)
P2 C31 C32 C33 -175.5(2)
C31 C32 C33 C34 -0.6(5)
C32 C33 C34 C35 1.0(5)
C33 C34 C35 C36 -0.3(5)
C34 C35 C36 C31 -0.9(5)
C32 C31 C36 C35 1.3(5)
P2 C31 C36 C35 176.4(3)
C42 C37 C38 C39 0.5(4)
P2 C37 C38 C39 -176.7(2)
C37 C38 C39 C40 -0.3(5)
C38 C39 C40 C41 -0.9(5)
C39 C40 C41 C42 1.7(5)
C38 C37 C42 C41 0.3(4)
P2 C37 C42 C41 177.2(2)
C40 C41 C42 C37 -1.4(5)
C3 C4 O1 Ru1 -48.9(2)
C5 C4 O1 Ru1 132.1(2)
C18 C13 P1 C19 128.0(2)
C14 C13 P1 C19 -51.4(3)
C18 C13 P1 C7 -126.2(2)
C14 C13 P1 C7 54.4(2)
C18 C13 P1 Ru1 -4.1(2)
C14 C13 P1 Ru1 176.57(19)
C20 C19 P1 C13 -10.8(3)
C24 C19 P1 C13 173.4(2)
C20 C19 P1 C7 -117.4(2)
C24 C19 P1 C7 66.8(2)
C20 C19 P1 Ru1 123.2(2)
C24 C19 P1 Ru1 -52.6(2)
C12 C7 P1 C13 -178.4(2)
C8 C7 P1 C13 6.5(2)
C12 C7 P1 C19 -72.2(2)
C8 C7 P1 C19 112.7(2)
C12 C7 P1 Ru1 52.4(2)
C8 C7 P1 Ru1 -122.8(2)
C42 C37 P2 C25 -111.1(3)
C38 C37 P2 C25 65.9(2)
C42 C37 P2 C31 -5.3(3)
C38 C37 P2 C31 171.7(2)
C42 C37 P2 Ru1 121.1(2)
C38 C37 P2 Ru1 -61.9(2)
C30 C25 P2 C37 52.2(2)
C26 C25 P2 C37 -124.4(2)
C30 C25 P2 C31 -53.4(3)
C26 C25 P2 C31 130.0(2)
C30 C25 P2 Ru1 -175.4(2)
C26 C25 P2 Ru1 8.0(2)
C32 C31 P2 C37 -119.8(3)
C36 C31 P2 C37 65.3(3)
C32 C31 P2 C25 -18.6(3)
C36 C31 P2 C25 166.4(2)
C32 C31 P2 Ru1 106.6(2)
C36 C31 P2 Ru1 -68.3(2)
C1 C2 Ru1 C3 131.3(3)
C6 C2 Ru1 C3 -113.2(4)
C3 C2 Ru1 C1 -131.3(3)
C6 C2 Ru1 C1 115.5(4)
C1 C2 Ru1 P2 -34.05(19)
C3 C2 Ru1 P2 -165.37(15)
C6 C2 Ru1 P2 81.4(3)
C1 C2 Ru1 P1 177.85(14)
C3 C2 Ru1 P1 46.5(2)
C6 C2 Ru1 P1 -66.7(3)
C1 C2 Ru1 O1 75.48(17)
C3 C2 Ru1 O1 -55.84(17)
C6 C2 Ru1 O1 -169.0(3)
C1 C2 Ru1 C4 105.50(19)
C3 C2 Ru1 C4 -25.82(17)
C6 C2 Ru1 C4 -139.0(3)
C4 C3 Ru1 C2 -137.1(3)
C2 C3 Ru1 C1 29.32(17)
C4 C3 Ru1 C1 -107.8(2)
C2 C3 Ru1 P2 30.6(3)
C4 C3 Ru1 P2 -106.5(2)
C2 C3 Ru1 P1 -147.57(16)
C4 C3 Ru1 P1 75.30(17)
C2 C3 Ru1 O1 113.25(19)
C4 C3 Ru1 O1 -23.88(15)
C2 C3 Ru1 C4 137.1(3)
C2 C1 Ru1 C3 -29.89(17)
C2 C1 Ru1 P2 150.67(17)
C2 C1 Ru1 P1 -10.0(7)
C2 C1 Ru1 O1 -96.65(18)
C2 C1 Ru1 C4 -64.81(18)
C37 P2 Ru1 C2 -162.15(13)
C25 P2 Ru1 C2 78.62(13)
C31 P2 Ru1 C2 -39.31(12)
C37 P2 Ru1 C3 177.0(2)
C25 P2 Ru1 C3 57.8(2)
C31 P2 Ru1 C3 -60.2(2)
C37 P2 Ru1 C1 178.20(13)
C25 P2 Ru1 C1 58.97(13)
C31 P2 Ru1 C1 -58.95(12)
C37 P2 Ru1 P1 -4.78(10)
C25 P2 Ru1 P1 -124.01(9)
C31 P2 Ru1 P1 118.07(9)
C37 P2 Ru1 O1 105.73(11)
C25 P2 Ru1 O1 -13.50(11)
C31 P2 Ru1 O1 -131.43(10)
C37 P2 Ru1 C4 105.98(15)
C25 P2 Ru1 C4 -13.25(16)
C31 P2 Ru1 C4 -131.17(15)
C13 P1 Ru1 C2 -124.07(14)
C19 P1 Ru1 C2 110.31(14)
C7 P1 Ru1 C2 -5.08(13)
C13 P1 Ru1 C3 -96.80(13)
C19 P1 Ru1 C3 137.58(12)
C7 P1 Ru1 C3 22.19(12)
C13 P1 Ru1 C1 -115.7(6)
C19 P1 Ru1 C1 118.7(6)
C7 P1 Ru1 C1 3.3(6)
C13 P1 Ru1 P2 83.99(10)
C19 P1 Ru1 P2 -41.63(10)
C7 P1 Ru1 P2 -157.02(9)
C13 P1 Ru1 O1 -31.40(11)
C19 P1 Ru1 O1 -157.03(11)
C7 P1 Ru1 O1 87.58(10)
C13 P1 Ru1 C4 -61.63(13)
C19 P1 Ru1 C4 172.75(12)
C7 P1 Ru1 C4 57.36(11)
C4 O1 Ru1 C2 61.65(18)
C4 O1 Ru1 C3 27.11(17)
C4 O1 Ru1 C1 98.67(18)
C4 O1 Ru1 P2 179.71(15)
C4 O1 Ru1 P1 -72.17(16)
O1 C4 Ru1 C2 -110.33(18)
C3 C4 Ru1 C2 26.57(19)
C5 C4 Ru1 C2 136.2(4)
O1 C4 Ru1 C3 -136.9(3)
C5 C4 Ru1 C3 109.6(4)
O1 C4 Ru1 C1 -74.57(17)
C3 C4 Ru1 C1 62.3(2)
C5 C4 Ru1 C1 171.9(3)
O1 C4 Ru1 P2 -0.5(2)
C3 C4 Ru1 P2 136.45(17)
C5 C4 Ru1 P2 -113.9(3)
O1 C4 Ru1 P1 112.68(14)
C3 C4 Ru1 P1 -110.41(17)
C5 C4 Ru1 P1 -0.8(3)
C3 C4 Ru1 O1 136.9(3)
C5 C4 Ru1 O1 -113.5(4)
